data_1547053
loop_
_publ_author_name
'Li, Zhengning'
'Lam, Shuk Mei'
'Ip, Ignatius'
'Wong, Wing-Tak'
'Chiu, Pauline'

_publ_section_title
;
 Rearrangements of \a-Diazo-\b-hydroxyketones for the Synthesis of
 Bicyclo[m.n.1]alkanones.
;
_journal_issue 17
_journal_name_full 'Organic letters'
_journal_page_first 4464
_journal_page_last 4467
_journal_paper_doi 10.1021/acs.orglett.7b01963
_journal_volume 19
_journal_year 2017
_chemical_formula_moiety 'C13 H18 N2 O5'
_chemical_formula_sum 'C13 H18 N2 O5'
_chemical_formula_weight 282.29
_chemical_name_systematic
; 
 ? 
;
_space_group_IT_number 15
_symmetry_cell_setting monoclinic
_symmetry_Int_Tables_number 15
_symmetry_space_group_name_Hall '-C 2yc'
_symmetry_space_group_name_H-M 'C 1 2/c 1'
_atom_sites_solution_hydrogens geom
_atom_sites_solution_primary direct
_atom_sites_solution_secondary difmap
_audit_creation_method SHELXL-97
_cell_angle_alpha 90.00
_cell_angle_beta 119.615(1)
_cell_angle_gamma 90.00
_cell_formula_units_Z 8
_cell_length_a 25.2209(13)
_cell_length_b 7.4847(4)
_cell_length_c 17.0575(9)
_cell_measurement_reflns_used 7792
_cell_measurement_temperature 304(2)
_cell_measurement_theta_max 25.02
_cell_measurement_theta_min 2.75
_cell_volume 2799.3(3)
_computing_cell_refinement 'SAINT (Bruker AXS Inc, 2006)'
_computing_data_collection 'SMART (Bruker AXS Inc, 1998)'
_computing_data_reduction 'SAINT & CrystalStructure (Rigaku/MSC and Rigaku Corporation, 2006)'
_computing_molecular_graphics 'ORTEP-II (Johnson, 1976) & MERCURY (Macrae et al., 2008)'
_computing_publication_material 'SHELXL97 (Sheldrick, 2008)'
_computing_structure_refinement 'SHELXL97 (Sheldrick, 2008)'
_computing_structure_solution 'SHELXS97 (Sheldrick, 2008)'
_diffrn_ambient_temperature 304(2)
_diffrn_measured_fraction_theta_full 0.994
_diffrn_measured_fraction_theta_max 0.994
_diffrn_measurement_device_type 'Bruker SAMRT 1000 CCD'
_diffrn_measurement_method '\w and \f scans'
_diffrn_radiation_monochromator graphite
_diffrn_radiation_source 'fine-focus sealed tube'
_diffrn_radiation_type MoK\a
_diffrn_radiation_wavelength 0.71073
_diffrn_reflns_av_R_equivalents 0.0162
_diffrn_reflns_av_sigmaI/netI 0.0166
_diffrn_reflns_limit_h_max 29
_diffrn_reflns_limit_h_min -29
_diffrn_reflns_limit_k_max 8
_diffrn_reflns_limit_k_min -8
_diffrn_reflns_limit_l_max 20
_diffrn_reflns_limit_l_min -14
_diffrn_reflns_number 7444
_diffrn_reflns_theta_full 25.02
_diffrn_reflns_theta_max 25.02
_diffrn_reflns_theta_min 2.75
_diffrn_standards_number 0
_exptl_absorpt_coefficient_mu 0.104
_exptl_absorpt_correction_T_max 0.9736
_exptl_absorpt_correction_T_min 0.9481
_exptl_absorpt_correction_type multi-scan
_exptl_absorpt_process_details 'SADABS (Sheldrick, 1996)'
_exptl_crystal_colour yellow
_exptl_crystal_density_diffrn 1.340
_exptl_crystal_density_method 'not measured'
_exptl_crystal_description block
_exptl_crystal_F_000 1200
_exptl_crystal_size_max 0.52
_exptl_crystal_size_mid 0.40
_exptl_crystal_size_min 0.26
_refine_diff_density_max 0.239
_refine_diff_density_min -0.156
_refine_diff_density_rms 0.039
_refine_ls_extinction_coef 0.0046(6)
_refine_ls_extinction_expression Fc^*^=kFc[1+0.001xFc^2^\l^3^/sin(2\q)]^-1/4^
_refine_ls_extinction_method SHELXL
_refine_ls_goodness_of_fit_ref 1.027
_refine_ls_hydrogen_treatment mixed
_refine_ls_matrix_type full
_refine_ls_number_parameters 188
_refine_ls_number_reflns 2449
_refine_ls_number_restraints 0
_refine_ls_restrained_S_all 1.027
_refine_ls_R_factor_all 0.0373
_refine_ls_R_factor_gt 0.0336
_refine_ls_shift/su_max 0.000
_refine_ls_shift/su_mean 0.000
_refine_ls_structure_factor_coef Fsqd
_refine_ls_weighting_details 'calc w=1/[\s^2^(Fo^2^)+(0.0517P)^2^+1.4018P] where P=(Fo^2^+2Fc^2^)/3'
_refine_ls_weighting_scheme calc
_refine_ls_wR_factor_gt 0.0913
_refine_ls_wR_factor_ref 0.0952
_reflns_number_gt 2185
_reflns_number_total 2449
_reflns_threshold_expression I>2\s(I)
_cod_data_source_file ol7b01963_si_005.cif
_cod_data_source_block wt2165w-shelxl
_cod_original_sg_symbol_H-M 'C 2/c'
_cod_database_code 1547053

loop_
_symmetry_equiv_pos_as_xyz
'x, y, z'
'-x, y, -z+1/2'
'x+1/2, y+1/2, z'
'-x+1/2, y+1/2, -z+1/2'
'-x, -y, -z'
'x, -y, z-1/2'
'-x+1/2, -y+1/2, -z'
'x+1/2, -y+1/2, z-1/2'

loop_
_atom_site_label
_atom_site_type_symbol
_atom_site_fract_x
_atom_site_fract_y
_atom_site_fract_z
_atom_site_U_iso_or_equiv
_atom_site_adp_type
_atom_site_occupancy
_atom_site_symmetry_multiplicity
_atom_site_calc_flag
_atom_site_refinement_flags
O1 O 0.24844(5) 0.79107(16) 0.25289(8) 0.0582(3) Uani 1 1 d .
O2 O 0.06457(4) 0.73913(13) 0.18470(6) 0.0434(3) Uani 1 1 d .
O3 O 0.05746(4) 0.63430(16) 0.34526(7) 0.0557(3) Uani 1 1 d .
O4 O 0.13355(4) 0.81674(13) 0.43455(6) 0.0443(3) Uani 1 1 d .
O5 O 0.05357(4) 0.39209(15) 0.11061(6) 0.0503(3) Uani 1 1 d .
N1 N 0.15444(5) 0.56763(15) 0.12722(7) 0.0398(3) Uani 1 1 d .
N2 N 0.15757(7) 0.5257(2) 0.06673(9) 0.0618(4) Uani 1 1 d .
C1 C 0.15667(5) 0.62334(17) 0.20155(8) 0.0353(3) Uani 1 1 d .
C2 C 0.20586(6) 0.73855(18) 0.26135(9) 0.0397(3) Uani 1 1 d .
C3 C 0.19324(6) 0.78398(19) 0.33732(9) 0.0419(3) Uani 1 1 d .
H3A H 0.1753 0.9020 0.3289 0.050 Uiso 1 1 calc R
H3B H 0.2305 0.7801 0.3952 0.050 Uiso 1 1 calc R
C4 C 0.14817(5) 0.63912(17) 0.33167(8) 0.0335(3) Uani 1 1 d .
C5 C 0.18481(6) 0.47191(18) 0.38385(9) 0.0404(3) Uani 1 1 d .
H5A H 0.2180 0.4539 0.3714 0.048 Uiso 1 1 calc R
H5B H 0.2026 0.4941 0.4480 0.048 Uiso 1 1 calc R
C6 C 0.14715(7) 0.3021(2) 0.36038(10) 0.0482(4) Uani 1 1 d .
H6A H 0.1154 0.3153 0.3764 0.058 Uiso 1 1 calc R
H6B H 0.1730 0.2028 0.3945 0.058 Uiso 1 1 calc R
C7 C 0.11852(7) 0.26421(18) 0.26001(10) 0.0456(3) Uani 1 1 d .
H7A H 0.0952 0.1542 0.2457 0.055 Uiso 1 1 calc R
H7B H 0.1504 0.2489 0.2444 0.055 Uiso 1 1 calc R
C8 C 0.07684(6) 0.41676(18) 0.20507(8) 0.0372(3) Uani 1 1 d .
H8 H 0.0424 0.4218 0.2164 0.045 Uiso 1 1 calc R
C9 C 0.10843(5) 0.59891(16) 0.22781(8) 0.0327(3) Uani 1 1 d .
C10 C 0.00165(8) 0.2831(3) 0.06780(12) 0.0690(5) Uani 1 1 d .
H10A H -0.0142 0.2865 0.0038 0.083 Uiso 1 1 calc R
H10B H -0.0288 0.3258 0.0814 0.083 Uiso 1 1 calc R
H10C H 0.0124 0.1625 0.0889 0.083 Uiso 1 1 calc R
C11 C 0.10737(5) 0.69615(17) 0.36929(8) 0.0367(3) Uani 1 1 d .
C12 C 0.09755(7) 0.8727(2) 0.47588(10) 0.0516(4) Uani 1 1 d .
H12A H 0.0838 0.7689 0.4949 0.062 Uiso 1 1 calc R
H12B H 0.0620 0.9392 0.4327 0.062 Uiso 1 1 calc R
C13 C 0.13639(8) 0.9865(3) 0.55473(12) 0.0641(5) Uani 1 1 d .
H13A H 0.1125 1.0328 0.5798 0.077 Uiso 1 1 calc R
H13B H 0.1524 1.0839 0.5361 0.077 Uiso 1 1 calc R
H13C H 0.1695 0.9167 0.5994 0.077 Uiso 1 1 calc R
H2O H 0.0334(8) 0.710(2) 0.1833(11) 0.056(5) Uiso 1 1 d .

loop_
_atom_site_aniso_label
_atom_site_aniso_U_11
_atom_site_aniso_U_22
_atom_site_aniso_U_33
_atom_site_aniso_U_23
_atom_site_aniso_U_13
_atom_site_aniso_U_12
O1 0.0479(6) 0.0725(7) 0.0664(7) -0.0072(5) 0.0374(5) -0.0200(5)
O2 0.0335(5) 0.0459(6) 0.0499(6) 0.0089(4) 0.0201(4) 0.0073(4)
O3 0.0371(5) 0.0786(8) 0.0602(6) -0.0228(6) 0.0307(5) -0.0107(5)
O4 0.0444(5) 0.0473(6) 0.0500(5) -0.0128(4) 0.0299(4) -0.0040(4)
O5 0.0463(5) 0.0661(7) 0.0409(5) -0.0142(5) 0.0232(4) -0.0206(5)
N1 0.0389(6) 0.0452(6) 0.0415(6) 0.0024(5) 0.0245(5) -0.0014(5)
N2 0.0708(9) 0.0782(10) 0.0521(8) -0.0073(7) 0.0424(7) -0.0066(7)
C1 0.0348(6) 0.0392(7) 0.0368(6) 0.0003(5) 0.0215(5) -0.0009(5)
C2 0.0348(7) 0.0419(7) 0.0461(7) 0.0025(6) 0.0228(6) -0.0026(5)
C3 0.0370(7) 0.0441(7) 0.0473(7) -0.0081(6) 0.0229(6) -0.0076(6)
C4 0.0299(6) 0.0370(6) 0.0364(6) -0.0032(5) 0.0186(5) -0.0010(5)
C5 0.0357(6) 0.0496(8) 0.0369(7) 0.0029(6) 0.0186(5) 0.0067(6)
C6 0.0562(8) 0.0426(8) 0.0528(8) 0.0110(6) 0.0323(7) 0.0077(6)
C7 0.0518(8) 0.0353(7) 0.0576(9) -0.0028(6) 0.0330(7) -0.0026(6)
C8 0.0350(6) 0.0429(7) 0.0389(7) -0.0054(5) 0.0223(5) -0.0064(5)
C9 0.0296(6) 0.0353(6) 0.0355(6) 0.0017(5) 0.0178(5) 0.0021(5)
C10 0.0501(9) 0.0955(14) 0.0599(10) -0.0272(10) 0.0262(8) -0.0289(9)
C11 0.0339(7) 0.0406(7) 0.0374(7) -0.0016(5) 0.0191(5) 0.0022(5)
C12 0.0523(8) 0.0579(9) 0.0552(9) -0.0102(7) 0.0347(7) 0.0067(7)
C13 0.0712(11) 0.0692(11) 0.0613(10) -0.0209(9) 0.0401(9) -0.0036(9)

loop_
_atom_type_symbol
_atom_type_description
_atom_type_scat_dispersion_real
_atom_type_scat_dispersion_imag
_atom_type_scat_source
C C 0.0033 0.0016 'International Tables Vol C Tables 4.2.6.8 and 6.1.1.4'
H H 0.0000 0.0000 'International Tables Vol C Tables 4.2.6.8 and 6.1.1.4'
N N 0.0061 0.0033 'International Tables Vol C Tables 4.2.6.8 and 6.1.1.4'
O O 0.0106 0.0060 'International Tables Vol C Tables 4.2.6.8 and 6.1.1.4'

loop_
_geom_angle_atom_site_label_1
_geom_angle_atom_site_label_2
_geom_angle_atom_site_label_3
_geom_angle
C9 O2 H2O 108.2(13)
C11 O4 C12 115.46(10)
C10 O5 C8 114.83(11)
N2 N1 C1 173.91(14)
N1 C1 C2 119.10(11)
N1 C1 C9 126.66(11)
C2 C1 C9 113.79(11)
O1 C2 C1 127.69(13)
O1 C2 C3 126.75(13)
C1 C2 C3 105.55(10)
C2 C3 C4 104.40(10)
C2 C3 H3A 110.9
C4 C3 H3A 110.9
C2 C3 H3B 110.9
C4 C3 H3B 110.9
H3A C3 H3B 108.9
C11 C4 C3 114.16(10)
C11 C4 C5 108.71(10)
C3 C4 C5 108.71(10)
C11 C4 C9 109.98(9)
C3 C4 C9 104.18(10)
C5 C4 C9 111.07(10)
C6 C5 C4 114.03(10)
C6 C5 H5A 108.7
C4 C5 H5A 108.7
C6 C5 H5B 108.7
C4 C5 H5B 108.7
H5A C5 H5B 107.6
C5 C6 C7 109.91(11)
C5 C6 H6A 109.7
C7 C6 H6A 109.7
C5 C6 H6B 109.7
C7 C6 H6B 109.7
H6A C6 H6B 108.2
C6 C7 C8 110.65(11)
C6 C7 H7A 109.5
C8 C7 H7A 109.5
C6 C7 H7B 109.5
C8 C7 H7B 109.5
H7A C7 H7B 108.1
O5 C8 C7 111.81(11)
O5 C8 C9 105.88(10)
C7 C8 C9 113.47(10)
O5 C8 H8 108.5
C7 C8 H8 108.5
C9 C8 H8 108.5
O2 C9 C1 106.92(10)
O2 C9 C8 110.42(10)
C1 C9 C8 115.49(10)
O2 C9 C4 109.73(10)
C1 C9 C4 98.81(9)
C8 C9 C4 114.71(10)
O5 C10 H10A 109.5
O5 C10 H10B 109.5
H10A C10 H10B 109.5
O5 C10 H10C 109.5
H10A C10 H10C 109.5
H10B C10 H10C 109.5
O3 C11 O4 123.25(12)
O3 C11 C4 124.02(12)
O4 C11 C4 112.66(10)
O4 C12 C13 108.28(12)
O4 C12 H12A 110.0
C13 C12 H12A 110.0
O4 C12 H12B 110.0
C13 C12 H12B 110.0
H12A C12 H12B 108.4
C12 C13 H13A 109.5
C12 C13 H13B 109.5
H13A C13 H13B 109.5
C12 C13 H13C 109.5
H13A C13 H13C 109.5
H13B C13 H13C 109.5

loop_
_geom_bond_atom_site_label_1
_geom_bond_atom_site_label_2
_geom_bond_distance
O1 C2 1.2172(16)
O2 C9 1.4358(15)
O2 H2O 0.803(18)
O3 C11 1.2072(16)
O4 C11 1.3280(16)
O4 C12 1.4593(16)
O5 C10 1.4028(18)
O5 C8 1.4283(16)
N1 N2 1.1180(16)
N1 C1 1.3093(17)
C1 C2 1.4396(18)
C1 C9 1.5010(16)
C2 C3 1.5179(18)
C3 C4 1.5390(17)
C3 H3A 0.9700
C3 H3B 0.9700
C4 C11 1.5183(17)
C4 C5 1.5490(18)
C4 C9 1.5744(17)
C5 C6 1.517(2)
C5 H5A 0.9700
C5 H5B 0.9700
C6 C7 1.520(2)
C6 H6A 0.9700
C6 H6B 0.9700
C7 C8 1.5209(19)
C7 H7A 0.9700
C7 H7B 0.9700
C8 C9 1.5292(17)
C8 H8 0.9800
C10 H10A 0.9600
C10 H10B 0.9600
C10 H10C 0.9600
C12 C13 1.481(2)
C12 H12A 0.9700
C12 H12B 0.9700
C13 H13A 0.9600
C13 H13B 0.9600
C13 H13C 0.9600

loop_
_geom_hbond_atom_site_label_D
_geom_hbond_atom_site_label_H
_geom_hbond_atom_site_label_A
_geom_hbond_distance_DH
_geom_hbond_distance_HA
_geom_hbond_distance_DA
_geom_hbond_angle_DHA
_geom_hbond_site_symmetry_A
O2 H2O O3 0.803(18) 2.171(19) 2.9655(14) 170.3(17) 2
